data_7156469
loop_
_publ_author_name
'Li, Fen'
'Li, Xiaohui'
'Zhang, Xin'

_publ_section_title
;
 Dynamic Diels-Alder reactions of maleimide-furan amphiphiles and their
 fluorescence ON/OFF behaviours.
;
_journal_issue 42
_journal_name_full 'Organic &amp; biomolecular chemistry'
_journal_page_first 7871
_journal_page_last 7877
_journal_paper_doi 10.1039/c8ob01944d
_journal_volume 16
_journal_year 2018
_chemical_formula_moiety 'C27 H20 N2 O4'
_chemical_formula_sum 'C27 H20 N2 O4'
_chemical_formula_weight 436.45
_space_group_crystal_system monoclinic
_space_group_IT_number 14
_space_group_name_Hall '-P 2ybc'
_space_group_name_H-M_alt 'P 1 21/c 1'
_symmetry_space_group_name_Hall '-P 2ybc'
_symmetry_space_group_name_H-M 'P 1 21/c 1'
_atom_sites_solution_hydrogens geom
_atom_sites_solution_primary direct
_atom_sites_solution_secondary difmap
_audit_creation_date 2015-04-28
_audit_creation_method
;
Olex2 1.2
(compiled 2015.01.26 svn.r3150 for OlexSys, GUI svn.r4998)
;
_audit_update_record
;
2018-06-22 deposited with the CCDC.
2018-10-02 downloaded from the CCDC.
;
_cell_angle_alpha 90.00
_cell_angle_beta 97.407(3)
_cell_angle_gamma 90.00
_cell_formula_units_Z 4
_cell_length_a 13.3657(5)
_cell_length_b 10.0390(3)
_cell_length_c 15.8436(5)
_cell_measurement_reflns_used 2931
_cell_measurement_temperature 162(30)
_cell_measurement_theta_max 28.3880
_cell_measurement_theta_min 4.0240
_cell_volume 2108.13(12)
_computing_cell_refinement
;
CrysAlisPro, Agilent Technologies,
Version 1.171.36.32 (release 02-08-2013 CrysAlis171 .NET)
(compiled Aug  2 2013,16:46:58)
;
_computing_data_collection
;
CrysAlisPro, Agilent Technologies,
Version 1.171.36.32 (release 02-08-2013 CrysAlis171 .NET)
(compiled Aug  2 2013,16:46:58)
;
_computing_data_reduction
;
CrysAlisPro, Agilent Technologies,
Version 1.171.36.32 (release 02-08-2013 CrysAlis171 .NET)
(compiled Aug  2 2013,16:46:58)
;
_computing_molecular_graphics 'Olex2 (Dolomanov et al., 2009)'
_computing_publication_material 'Olex2 (Dolomanov et al., 2009)'
_computing_structure_refinement 'XL (Sheldrick, 2008)'
_computing_structure_solution 'ShelXS (Sheldrick, 2008)'
_diffrn_ambient_temperature 162(30)
_diffrn_detector_area_resol_mean 16.2116
_diffrn_measured_fraction_theta_full 0.998
_diffrn_measured_fraction_theta_max 0.998
_diffrn_measurement_details
;
#__ type_ start__ end____ width___ exp.time_
  1 omega  -20.00    6.00   1.0000   10.0000
omega____ theta____ kappa____ phi______ frames
    -       18.3497  -99.0000 -180.0000 26

#__ type_ start__ end____ width___ exp.time_
  2 omega   -1.00   83.00   1.0000   10.0000
omega____ theta____ kappa____ phi______ frames
    -       18.3497   37.0000 -180.0000 84

#__ type_ start__ end____ width___ exp.time_
  3 omega   52.00   77.00   1.0000   10.0000
omega____ theta____ kappa____ phi______ frames
    -       18.3497 -127.0000   80.0000 25

#__ type_ start__ end____ width___ exp.time_
  4 omega    4.00   91.00   1.0000   10.0000
omega____ theta____ kappa____ phi______ frames
    -       18.3497   37.0000   90.0000 87
;
_diffrn_measurement_device_type 'SuperNova, Single source at offset, Eos'
_diffrn_measurement_method '\w scans'
_diffrn_orient_matrix_UB_11 0.0501118000
_diffrn_orient_matrix_UB_12 0.0018337000
_diffrn_orient_matrix_UB_13 0.0212306000
_diffrn_orient_matrix_UB_21 0.0187208000
_diffrn_orient_matrix_UB_22 0.0052823000
_diffrn_orient_matrix_UB_23 -0.0397578000
_diffrn_orient_matrix_UB_31 -0.0027623000
_diffrn_orient_matrix_UB_32 0.0703781000
_diffrn_orient_matrix_UB_33 0.0024984000
_diffrn_radiation_monochromator mirror
_diffrn_radiation_type MoK\a
_diffrn_radiation_wavelength 0.71073
_diffrn_reflns_av_R_equivalents 0.0308
_diffrn_reflns_av_unetI/netI 0.0483
_diffrn_reflns_limit_h_max 13
_diffrn_reflns_limit_h_min -15
_diffrn_reflns_limit_k_max 11
_diffrn_reflns_limit_k_min -11
_diffrn_reflns_limit_l_max 18
_diffrn_reflns_limit_l_min -17
_diffrn_reflns_number 7907
_diffrn_reflns_theta_full 25.00
_diffrn_reflns_theta_max 25.00
_diffrn_reflns_theta_min 2.95
_diffrn_source 'SuperNova (Mo) X-ray Source'
_exptl_absorpt_coefficient_mu 0.093
_exptl_absorpt_correction_T_max 1.00000
_exptl_absorpt_correction_T_min 0.46433
_exptl_absorpt_correction_type multi-scan
_exptl_absorpt_process_details
;
CrysAlisPro, Agilent Technologies,
Version 1.171.36.32 (release 02-08-2013 CrysAlis171 .NET)
(compiled Aug  2 2013,16:46:58)
Empirical absorption correction using spherical harmonics,
 implemented in SCALE3 ABSPACK scaling algorithm.
;
_exptl_crystal_colour colourless
_exptl_crystal_colour_primary colourless
_exptl_crystal_density_diffrn 1.375
_exptl_crystal_density_method 'not measured'
_exptl_crystal_description block
_exptl_crystal_F_000 912
_exptl_crystal_size_max 0.4
_exptl_crystal_size_mid 0.3
_exptl_crystal_size_min 0.1
_refine_diff_density_max 0.278
_refine_diff_density_min -0.251
_refine_diff_density_rms 0.046
_refine_ls_extinction_method none
_refine_ls_goodness_of_fit_ref 1.043
_refine_ls_hydrogen_treatment constr
_refine_ls_matrix_type full
_refine_ls_number_parameters 299
_refine_ls_number_reflns 3701
_refine_ls_number_restraints 0
_refine_ls_restrained_S_all 1.043
_refine_ls_R_factor_all 0.0672
_refine_ls_R_factor_gt 0.0497
_refine_ls_shift/su_max 0.001
_refine_ls_shift/su_mean 0.000
_refine_ls_structure_factor_coef Fsqd
_refine_ls_weighting_details 'calc w=1/[\s^2^(Fo^2^)+(0.0487P)^2^+0.8517P] where P=(Fo^2^+2Fc^2^)/3'
_refine_ls_weighting_scheme calc
_refine_ls_wR_factor_gt 0.1138
_refine_ls_wR_factor_ref 0.1256
_reflns_number_gt 2895
_reflns_number_total 3701
_reflns_threshold_expression >2sigma(I)
_cod_data_source_file c8ob01944d2.cif
_cod_data_source_block p150428f
_cod_depositor_comments 'Adding full bibliography for 7156469.cif.'
_cod_original_cell_volume 2108.12(12)
_cod_database_code 7156469
_chemical_oxdiff_formula 'C N O'
_reflns_odcompleteness_completeness 99.76
_reflns_odcompleteness_iscentric 1
_reflns_odcompleteness_theta 26.32
_olex2_refinement_description
;
1. Fixed Uiso
 At 1.2 times of:
  All C(H) groups, All C(H,H) groups
 At 1.5 times of:
  All O(H) groups
2.a Ternary CH refined with riding coordinates:
 C19(H19), C18(H18), C23(H23)
2.b Secondary CH2 refined with riding coordinates:
 C26(H26a,H26b)
2.c Aromatic/amide H refined with riding coordinates:
 C15(H15), C14(H14), C11(H11), C12(H12), C5(H5), C33(H33), C6(H6), C4(H4),
 C3(H3), C22(H22), C30(H30), C25(H25), C32(H32), C31(H31)
2.d Idealised tetrahedral OH refined as rotating group:
 O27(H27)
;
_olex2_submission_special_instructions 'No special instructions were received'

loop_
_space_group_symop_id
_space_group_symop_operation_xyz
1 'x, y, z'
2 '-x, y+1/2, -z+1/2'
3 '-x, -y, -z'
4 'x, -y-1/2, z-1/2'

loop_
_atom_site_label
_atom_site_type_symbol
_atom_site_fract_x
_atom_site_fract_y
_atom_site_fract_z
_atom_site_U_iso_or_equiv
_atom_site_adp_type
_atom_site_occupancy
_atom_site_calc_flag
_atom_site_refinement_flags_posn
N1 N 0.77478(12) 0.09257(17) 0.21050(11) 0.0215(4) Uani 1 d .
O21 O 0.25634(11) 0.31435(14) 0.39663(9) 0.0303(4) Uani 1 d .
O29 O 0.50174(11) 0.15660(17) 0.50408(10) 0.0360(4) Uani 1 d .
N16 N 0.42389(12) 0.09599(17) 0.37210(11) 0.0241(4) Uani 1 d .
C13 C 0.68633(15) 0.0933(2) 0.25184(12) 0.0203(5) Uani 1 d .
C15 C 0.55341(16) 0.2128(2) 0.30672(13) 0.0266(5) Uani 1 d .
H15 H 0.5215 0.2926 0.3164 0.032 Uiso 1 calc R
O28 O 0.30861(11) 0.03307(16) 0.25905(10) 0.0328(4) Uani 1 d .
C2 C 0.78146(15) 0.1422(2) 0.12887(12) 0.0201(5) Uani 1 d .
C14 C 0.64095(16) 0.2132(2) 0.26814(13) 0.0253(5) Uani 1 d .
H14 H 0.6690 0.2933 0.2533 0.030 Uiso 1 calc R
C11 C 0.55976(15) -0.0258(2) 0.31660(13) 0.0247(5) Uani 1 d .
H11 H 0.5332 -0.1055 0.3338 0.030 Uiso 1 calc R
C12 C 0.64556(16) -0.0261(2) 0.27671(13) 0.0253(5) Uani 1 d .
H12 H 0.6764 -0.1064 0.2663 0.030 Uiso 1 calc R
C9 C 0.86475(15) 0.0253(2) 0.23845(13) 0.0227(5) Uani 1 d .
C5 C 0.82888(17) 0.2158(2) -0.02868(14) 0.0290(5) Uani 1 d .
H5 H 0.8439 0.2416 -0.0820 0.035 Uiso 1 calc R
C10 C 0.51367(15) 0.0938(2) 0.33072(13) 0.0227(5) Uani 1 d .
C7 C 0.87559(15) 0.1064(2) 0.10472(13) 0.0206(5) Uani 1 d .
C20 C 0.32812(15) 0.0668(2) 0.33301(14) 0.0239(5) Uani 1 d .
C19 C 0.25394(15) 0.0850(2) 0.39631(14) 0.0251(5) Uani 1 d .
H19 H 0.2154 0.0040 0.4047 0.030 Uiso 1 calc R
C33 C 1.02430(16) -0.0264(2) 0.18938(15) 0.0303(5) Uani 1 d .
H33 H 1.0680 -0.0219 0.1483 0.036 Uiso 1 calc R
C6 C 0.89865(16) 0.1440(2) 0.02477(13) 0.0260(5) Uani 1 d .
H6 H 0.9603 0.1209 0.0077 0.031 Uiso 1 calc R
C17 C 0.42557(16) 0.1320(2) 0.45799(13) 0.0245(5) Uani 1 d .
C18 C 0.31751(15) 0.1336(2) 0.47841(14) 0.0244(5) Uani 1 d .
H18 H 0.3084 0.0784 0.5278 0.029 Uiso 1 calc R
O27 O 0.36850(19) 0.32747(19) 0.61896(11) 0.0667(7) Uani 1 d .
H27 H 0.3549 0.3827 0.6539 0.100 Uiso 1 calc GR
C4 C 0.73585(16) 0.2502(2) -0.00359(13) 0.0276(5) Uani 1 d .
H4 H 0.6901 0.2992 -0.0405 0.033 Uiso 1 calc R
C3 C 0.71015(16) 0.2131(2) 0.07503(13) 0.0244(5) Uani 1 d .
H3 H 0.6477 0.2347 0.0912 0.029 Uiso 1 calc R
C24 C 0.27568(17) 0.2791(2) 0.48573(14) 0.0301(5) Uani 1 d .
C23 C 0.18558(16) 0.2086(2) 0.37187(15) 0.0311(5) Uani 1 d .
H23 H 0.1534 0.2113 0.3127 0.037 Uiso 1 calc R
C8 C 0.92908(15) 0.0331(2) 0.17516(13) 0.0232(5) Uani 1 d .
C22 C 0.11469(18) 0.2177(3) 0.43870(17) 0.0417(7) Uani 1 d .
H22 H 0.0463 0.1970 0.4322 0.050 Uiso 1 calc R
C30 C 0.89372(17) -0.0377(2) 0.31595(14) 0.0301(5) Uani 1 d .
H30 H 0.8513 -0.0403 0.3581 0.036 Uiso 1 calc R
C25 C 0.17008(19) 0.2611(2) 0.50829(16) 0.0382(6) Uani 1 d .
H25 H 0.1484 0.2774 0.5608 0.046 Uiso 1 calc R
C32 C 1.05239(17) -0.0918(2) 0.26516(15) 0.0363(6) Uani 1 d .
H32 H 1.1150 -0.1334 0.2747 0.044 Uiso 1 calc R
C26 C 0.3427(2) 0.3790(2) 0.53568(15) 0.0439(7) Uani 1 d .
H26A H 0.4032 0.3935 0.5090 0.053 Uiso 1 calc R
H26B H 0.3078 0.4633 0.5379 0.053 Uiso 1 calc R
C31 C 0.98810(17) -0.0963(2) 0.32773(16) 0.0369(6) Uani 1 d .
H31 H 1.0092 -0.1399 0.3787 0.044 Uiso 1 calc R

loop_
_atom_site_aniso_label
_atom_site_aniso_U_11
_atom_site_aniso_U_22
_atom_site_aniso_U_33
_atom_site_aniso_U_23
_atom_site_aniso_U_13
_atom_site_aniso_U_12
N1 0.0179(9) 0.0261(10) 0.0210(9) 0.0038(7) 0.0042(7) 0.0025(8)
O21 0.0363(9) 0.0291(9) 0.0268(8) 0.0033(7) 0.0086(7) 0.0049(7)
O29 0.0255(8) 0.0543(11) 0.0278(9) -0.0080(8) 0.0029(7) -0.0045(8)
N16 0.0181(9) 0.0343(10) 0.0204(9) -0.0020(8) 0.0049(7) 0.0018(8)
C13 0.0170(10) 0.0281(12) 0.0159(10) -0.0004(9) 0.0028(8) 0.0022(9)
C15 0.0284(12) 0.0289(12) 0.0230(11) 0.0004(10) 0.0047(9) 0.0117(10)
O28 0.0296(9) 0.0424(10) 0.0264(9) -0.0084(7) 0.0040(7) -0.0026(8)
C2 0.0196(10) 0.0211(11) 0.0199(11) -0.0002(9) 0.0033(8) -0.0036(9)
C14 0.0276(11) 0.0260(12) 0.0232(11) 0.0032(9) 0.0063(9) 0.0027(10)
C11 0.0226(11) 0.0273(12) 0.0250(12) -0.0014(9) 0.0058(9) -0.0013(10)
C12 0.0240(11) 0.0261(12) 0.0269(12) -0.0022(9) 0.0072(9) 0.0035(10)
C9 0.0184(10) 0.0242(11) 0.0251(11) 0.0004(9) 0.0021(9) 0.0016(9)
C5 0.0349(13) 0.0329(13) 0.0202(11) 0.0022(10) 0.0073(10) -0.0036(11)
C10 0.0182(10) 0.0340(13) 0.0161(10) -0.0002(9) 0.0026(8) 0.0002(10)
C7 0.0179(10) 0.0217(11) 0.0226(11) -0.0031(9) 0.0042(9) -0.0051(9)
C20 0.0213(11) 0.0229(12) 0.0275(12) -0.0005(9) 0.0031(9) 0.0030(9)
C19 0.0204(11) 0.0277(12) 0.0284(12) 0.0028(10) 0.0072(9) 0.0001(9)
C33 0.0208(11) 0.0378(13) 0.0330(13) -0.0036(11) 0.0068(10) 0.0033(10)
C6 0.0202(11) 0.0304(12) 0.0286(12) -0.0028(10) 0.0080(9) -0.0027(10)
C17 0.0256(12) 0.0268(12) 0.0219(11) -0.0006(9) 0.0062(10) 0.0017(10)
C18 0.0236(11) 0.0255(12) 0.0254(12) 0.0026(9) 0.0081(9) 0.0028(9)
O27 0.1215(19) 0.0448(12) 0.0314(11) -0.0056(9) 0.0012(12) 0.0230(12)
C4 0.0295(12) 0.0286(12) 0.0236(11) 0.0020(10) -0.0010(9) 0.0014(10)
C3 0.0209(11) 0.0290(12) 0.0232(11) -0.0015(9) 0.0027(9) 0.0019(9)
C24 0.0381(13) 0.0304(13) 0.0239(12) 0.0004(10) 0.0117(10) 0.0069(11)
C23 0.0252(12) 0.0343(13) 0.0343(13) 0.0022(10) 0.0057(10) 0.0038(10)
C8 0.0191(10) 0.0245(11) 0.0259(12) -0.0014(9) 0.0031(9) -0.0012(9)
C22 0.0252(13) 0.0465(16) 0.0569(18) 0.0069(13) 0.0188(12) 0.0132(12)
C30 0.0287(12) 0.0365(13) 0.0253(12) 0.0054(10) 0.0044(10) 0.0049(11)
C25 0.0430(14) 0.0369(14) 0.0397(15) 0.0089(12) 0.0241(12) 0.0192(12)
C32 0.0231(12) 0.0447(15) 0.0399(14) 0.0035(12) -0.0002(11) 0.0117(11)
C26 0.0661(18) 0.0335(14) 0.0326(14) -0.0028(11) 0.0080(13) 0.0058(13)
C31 0.0320(13) 0.0444(15) 0.0331(13) 0.0085(11) -0.0009(11) 0.0099(12)

loop_
_atom_type_symbol
_atom_type_description
_atom_type_scat_dispersion_real
_atom_type_scat_dispersion_imag
_atom_type_scat_source
C C 0.0033 0.0016 'International Tables Vol C Tables 4.2.6.8 and 6.1.1.4'
H H 0.0000 0.0000 'International Tables Vol C Tables 4.2.6.8 and 6.1.1.4'
N N 0.0061 0.0033 'International Tables Vol C Tables 4.2.6.8 and 6.1.1.4'
O O 0.0106 0.0060 'International Tables Vol C Tables 4.2.6.8 and 6.1.1.4'

loop_
_geom_angle_atom_site_label_1
_geom_angle_atom_site_label_2
_geom_angle_atom_site_label_3
_geom_angle
C2 N1 C13 125.38(16)
C2 N1 C9 108.03(16)
C9 N1 C13 125.96(17)
C23 O21 C24 96.52(16)
C20 N16 C10 124.88(17)
C20 N16 C17 112.78(17)
C17 N16 C10 122.32(17)
C14 C13 N1 119.95(19)
C14 C13 C12 119.80(19)
C12 C13 N1 120.25(18)
C14 C15 H15 120.0
C10 C15 H15 120.0
C10 C15 C14 120.0(2)
N1 C2 C7 109.01(17)
C3 C2 N1 128.97(19)
C3 C2 C7 122.00(19)
C13 C14 C15 119.5(2)
C13 C14 H14 120.2
C15 C14 H14 120.2
C12 C11 H11 120.3
C12 C11 C10 119.4(2)
C10 C11 H11 120.3
C13 C12 H12 119.8
C11 C12 C13 120.4(2)
C11 C12 H12 119.8
N1 C9 C8 109.09(17)
C30 C9 N1 128.9(2)
C30 C9 C8 121.94(19)
C6 C5 H5 119.6
C6 C5 C4 120.7(2)
C4 C5 H5 119.6
C15 C10 N16 119.02(19)
C15 C10 C11 120.8(2)
C11 C10 N16 120.15(19)
C2 C7 C8 106.87(18)
C6 C7 C2 119.20(19)
C6 C7 C8 133.93(19)
N16 C20 C19 109.10(18)
O28 C20 N16 124.3(2)
O28 C20 C19 126.62(19)
C20 C19 H19 113.1
C20 C19 C18 105.16(17)
C20 C19 C23 110.18(18)
C18 C19 H19 113.1
C18 C19 C23 101.50(17)
C23 C19 H19 113.1
C8 C33 H33 120.5
C32 C33 H33 120.5
C32 C33 C8 119.0(2)
C5 C6 C7 119.2(2)
C5 C6 H6 120.4
C7 C6 H6 120.4
O29 C17 N16 123.3(2)
O29 C17 C18 128.5(2)
N16 C17 C18 108.17(17)
C19 C18 H18 112.6
C19 C18 C24 101.20(16)
C17 C18 C19 104.65(17)
C17 C18 H18 112.6
C17 C18 C24 112.47(18)
C24 C18 H18 112.6
C26 O27 H27 109.5
C5 C4 H4 119.3
C3 C4 C5 121.5(2)
C3 C4 H4 119.3
C2 C3 H3 121.3
C4 C3 C2 117.4(2)
C4 C3 H3 121.3
O21 C24 C18 100.12(16)
O21 C24 C25 101.85(18)
O21 C24 C26 111.75(19)
C25 C24 C18 104.97(18)
C26 C24 C18 117.74(19)
C26 C24 C25 117.9(2)
O21 C23 C19 100.12(16)
O21 C23 H23 115.5
O21 C23 C22 102.30(18)
C19 C23 H23 115.5
C22 C23 C19 105.92(18)
C22 C23 H23 115.5
C9 C8 C7 106.98(18)
C33 C8 C9 119.31(19)
C33 C8 C7 133.7(2)
C23 C22 H22 127.2
C25 C22 C23 105.7(2)
C25 C22 H22 127.2
C9 C30 H30 121.4
C31 C30 C9 117.3(2)
C31 C30 H30 121.4
C24 C25 H25 126.8
C22 C25 C24 106.4(2)
C22 C25 H25 126.8
C33 C32 H32 119.6
C33 C32 C31 120.8(2)
C31 C32 H32 119.6
O27 C26 C24 107.7(2)
O27 C26 H26A 110.2
O27 C26 H26B 110.2
C24 C26 H26A 110.2
C24 C26 H26B 110.2
H26A C26 H26B 108.5
C30 C31 C32 121.7(2)
C30 C31 H31 119.2
C32 C31 H31 119.2

loop_
_geom_bond_atom_site_label_1
_geom_bond_atom_site_label_2
_geom_bond_distance
N1 C13 1.423(2)
N1 C2 1.400(2)
N1 C9 1.400(2)
O21 C24 1.446(3)
O21 C23 1.442(3)
O29 C17 1.200(2)
N16 C10 1.440(3)
N16 C20 1.380(3)
N16 C17 1.405(3)
C13 C14 1.387(3)
C13 C12 1.394(3)
C15 H15 0.9300
C15 C14 1.388(3)
C15 C10 1.380(3)
O28 C20 1.215(2)
C2 C7 1.408(3)
C2 C3 1.390(3)
C14 H14 0.9300
C11 H11 0.9300
C11 C12 1.379(3)
C11 C10 1.381(3)
C12 H12 0.9300
C9 C8 1.405(3)
C9 C30 1.391(3)
C5 H5 0.9300
C5 C6 1.379(3)
C5 C4 1.397(3)
C7 C6 1.394(3)
C7 C8 1.447(3)
C20 C19 1.509(3)
C19 H19 0.9800
C19 C18 1.539(3)
C19 C23 1.560(3)
C33 H33 0.9300
C33 C8 1.398(3)
C33 C32 1.377(3)
C6 H6 0.9300
C17 C18 1.520(3)
C18 H18 0.9800
C18 C24 1.573(3)
O27 H27 0.8200
O27 C26 1.418(3)
C4 H4 0.9300
C4 C3 1.385(3)
C3 H3 0.9300
C24 C25 1.511(3)
C24 C26 1.501(3)
C23 H23 0.9800
C23 C22 1.512(3)
C22 H22 0.9300
C22 C25 1.320(4)
C30 H30 0.9300
C30 C31 1.383(3)
C25 H25 0.9300
C32 H32 0.9300
C32 C31 1.394(3)
C26 H26A 0.9700
C26 H26B 0.9700
C31 H31 0.9300

loop_
_geom_torsion_atom_site_label_1
_geom_torsion_atom_site_label_2
_geom_torsion_atom_site_label_3
_geom_torsion_atom_site_label_4
_geom_torsion
N1 C13 C14 C15 178.53(18)
N1 C13 C12 C11 -179.85(18)
N1 C2 C7 C6 179.19(17)
N1 C2 C7 C8 -0.7(2)
N1 C2 C3 C4 -179.60(19)
N1 C9 C8 C7 -1.0(2)
N1 C9 C8 C33 179.45(18)
N1 C9 C30 C31 -179.5(2)
O21 C24 C25 C22 31.2(2)
O21 C24 C26 O27 -172.21(19)
O21 C23 C22 C25 -31.1(2)
O29 C17 C18 C19 -176.5(2)
O29 C17 C18 C24 74.5(3)
N16 C20 C19 C18 1.8(2)
N16 C20 C19 C23 110.4(2)
N16 C17 C18 C19 3.8(2)
N16 C17 C18 C24 -105.14(19)
C13 N1 C2 C7 -171.25(18)
C13 N1 C2 C3 7.2(3)
C13 N1 C9 C8 171.86(18)
C13 N1 C9 C30 -10.2(3)
O28 C20 C19 C18 -177.7(2)
O28 C20 C19 C23 -69.1(3)
C2 N1 C13 C14 -60.8(3)
C2 N1 C13 C12 119.8(2)
C2 N1 C9 C8 0.6(2)
C2 N1 C9 C30 178.5(2)
C2 C7 C6 C5 0.2(3)
C2 C7 C8 C9 1.0(2)
C2 C7 C8 C33 -179.5(2)
C14 C13 C12 C11 0.7(3)
C14 C15 C10 N16 178.82(18)
C14 C15 C10 C11 -0.2(3)
C12 C13 C14 C15 -2.0(3)
C12 C11 C10 N16 179.86(18)
C12 C11 C10 C15 -1.1(3)
C9 N1 C13 C14 129.4(2)
C9 N1 C13 C12 -50.1(3)
C9 N1 C2 C7 0.1(2)
C9 N1 C2 C3 178.6(2)
C9 C30 C31 C32 0.6(4)
C5 C4 C3 C2 1.2(3)
C10 N16 C20 O28 1.6(3)
C10 N16 C20 C19 -177.94(18)
C10 N16 C17 O29 -4.0(3)
C10 N16 C17 C18 175.73(18)
C10 C15 C14 C13 1.8(3)
C10 C11 C12 C13 0.8(3)
C7 C2 C3 C4 -1.3(3)
C20 N16 C10 C15 102.1(2)
C20 N16 C10 C11 -78.9(3)
C20 N16 C17 O29 177.4(2)
C20 N16 C17 C18 -2.9(2)
C20 C19 C18 C17 -3.3(2)
C20 C19 C18 C24 113.68(18)
C20 C19 C23 O21 -74.0(2)
C20 C19 C23 C22 180.00(18)
C19 C18 C24 O21 -34.96(19)
C19 C18 C24 C25 70.3(2)
C19 C18 C24 C26 -156.2(2)
C19 C23 C22 C25 73.3(2)
C33 C32 C31 C30 1.0(4)
C6 C5 C4 C3 -0.4(3)
C6 C7 C8 C9 -178.8(2)
C6 C7 C8 C33 0.6(4)
C17 N16 C10 C15 -76.4(3)
C17 N16 C10 C11 102.6(2)
C17 N16 C20 O28 -179.8(2)
C17 N16 C20 C19 0.7(2)
C17 C18 C24 O21 76.2(2)
C17 C18 C24 C25 -178.52(18)
C17 C18 C24 C26 -45.1(3)
C18 C19 C23 O21 37.1(2)
C18 C19 C23 C22 -69.0(2)
C18 C24 C25 C22 -72.8(2)
C18 C24 C26 O27 -57.2(3)
C4 C5 C6 C7 -0.3(3)
C3 C2 C7 C6 0.6(3)
C3 C2 C7 C8 -179.30(19)
C24 O21 C23 C19 -60.46(18)
C24 O21 C23 C22 48.45(19)
C23 O21 C24 C18 59.48(17)
C23 O21 C24 C25 -48.31(19)
C23 O21 C24 C26 -175.05(19)
C23 C19 C18 C17 -118.17(18)
C23 C19 C18 C24 -1.1(2)
C23 C22 C25 C24 -0.2(3)
C8 C9 C30 C31 -1.8(3)
C8 C7 C6 C5 -179.9(2)
C8 C33 C32 C31 -1.4(4)
C30 C9 C8 C7 -179.09(19)
C30 C9 C8 C33 1.4(3)
C25 C24 C26 O27 70.3(3)
C32 C33 C8 C9 0.3(3)
C32 C33 C8 C7 -179.1(2)
C26 C24 C25 C22 153.9(2)
